data_1506886
loop_
_publ_author_name
'Periasamy, Mariappan'
'Sivakumar, Sangarappan'
'Reddy, Meda Narsi'
'Padmaja, Meduri'

_publ_section_title
;
 Toward homogeneity of chirality via selective formation of homochiral or
 heterochiral aggregates.
;
_journal_issue 2
_journal_name_full 'Organic letters'
_journal_page_first 265
_journal_page_last 268
_journal_paper_doi 10.1021/ol036240b
_journal_volume 6
_journal_year 2004
_chemical_formula_sum 'C18 H30 N2 O4'
_chemical_formula_weight 338.44
_chemical_name_systematic
; 
 ? 
;
_space_group_IT_number 4
_symmetry_cell_setting monoclinic
_symmetry_space_group_name_Hall 'P 2yb'
_symmetry_space_group_name_H-M 'P 1 21 1'
_atom_sites_solution_hydrogens geom
_atom_sites_solution_primary direct
_atom_sites_solution_secondary difmap
_audit_creation_method SHELXL-97
_cell_angle_alpha 90.00
_cell_angle_beta 98.12(6)
_cell_angle_gamma 90.00
_cell_formula_units_Z 2
_cell_length_a 7.792(4)
_cell_length_b 15.115(13)
_cell_length_c 8.009(9)
_cell_measurement_reflns_used 25
_cell_measurement_temperature 298
_cell_measurement_theta_max 10.68
_cell_measurement_theta_min 9.54
_cell_volume 933.8(14)
_computing_cell_refinement 'CAD4 Software (Enraf-Nonius, 1989)'
_computing_data_collection 'CAD4 Software (Enraf-Nonius, 1989)'
_computing_data_reduction 'WinGX (Farrugia, 2001)'
_computing_molecular_graphics 'Platon (Spek,2001)'
_computing_publication_material SHELXL-97
_computing_structure_refinement 'SHELXL-97 (Sheldrick, 1997)'
_computing_structure_solution 'SHELXS-97 (Sheldrick, 1990)'
_diffrn_ambient_temperature 298
_diffrn_measured_fraction_theta_full 1.000
_diffrn_measured_fraction_theta_max 1.000
_diffrn_measurement_device_type 'Enraf-Nonius Mach3 four-circle'
_diffrn_measurement_method 'Profile data from omega'
_diffrn_radiation_monochromator graphite
_diffrn_radiation_source 'fine-focus sealed tube'
_diffrn_radiation_type MoK\a
_diffrn_radiation_wavelength 0.71073
_diffrn_reflns_av_R_equivalents 0.0000
_diffrn_reflns_av_sigmaI/netI 0.0248
_diffrn_reflns_limit_h_max 10
_diffrn_reflns_limit_h_min 0
_diffrn_reflns_limit_k_max 21
_diffrn_reflns_limit_k_min 0
_diffrn_reflns_limit_l_max 11
_diffrn_reflns_limit_l_min -11
_diffrn_reflns_number 2812
_diffrn_reflns_theta_full 29.96
_diffrn_reflns_theta_max 29.96
_diffrn_reflns_theta_min 2.57
_diffrn_standards_decay_% none
_diffrn_standards_interval_time 90
_diffrn_standards_number 3
_exptl_absorpt_coefficient_mu 0.085
_exptl_absorpt_correction_type none
_exptl_crystal_colour colourless
_exptl_crystal_density_diffrn 1.204
_exptl_crystal_density_meas ?
_exptl_crystal_density_method 'not measured'
_exptl_crystal_description rectangular
_exptl_crystal_F_000 368
_exptl_crystal_size_max 0.52
_exptl_crystal_size_mid 0.48
_exptl_crystal_size_min 0.40
_refine_diff_density_max 0.284
_refine_diff_density_min -0.264
_refine_diff_density_rms 0.055
_refine_ls_abs_structure_details 'Flack H D (1983), Acta Cryst. A39, 876-881'
_refine_ls_abs_structure_Flack -0.5(17)
_refine_ls_extinction_method none
_refine_ls_goodness_of_fit_ref 1.025
_refine_ls_hydrogen_treatment mixed
_refine_ls_matrix_type full
_refine_ls_number_parameters 219
_refine_ls_number_reflns 2801
_refine_ls_number_restraints 1
_refine_ls_restrained_S_all 1.025
_refine_ls_R_factor_all 0.0835
_refine_ls_R_factor_gt 0.0549
_refine_ls_shift/su_max 0.000
_refine_ls_shift/su_mean 0.000
_refine_ls_structure_factor_coef Fsqd
_refine_ls_weighting_details 'w=1/[\s^2^(Fo^2^)+(0.0848P)^2^+0.0880P] where P=(Fo^2^+2Fc^2^)/3'
_refine_ls_weighting_scheme calc
_refine_ls_wR_factor_gt 0.1323
_refine_ls_wR_factor_ref 0.1516
_reflns_number_gt 1985
_reflns_number_total 2801
_reflns_threshold_expression >2sigma(I)
_cod_data_source_file ol036240bsi20031115_071938.cif
_cod_data_source_block PCHFA
_cod_depositor_comments
;
The following automatic conversions were performed:

'_symmetry_cell_setting' value 'Monoclinic' changed to 'monoclinic'
according to /home/saulius/struct/CIF-dictionaries/cif_core.dic
dictionary named 'cif_core.dic' version 2.4.1 from
2010-06-29.

'_geom_bond_publ_flag' value 'Y' changed to 'y'
according to /home/saulius/struct/CIF-dictionaries/cif_core.dic
dictionary named 'cif_core.dic' version 2.4.1 from 2010-06-29 (25
times).

'_geom_angle_publ_flag' value 'Y' changed to 'y' according
to /home/saulius/struct/CIF-dictionaries/cif_core.dic dictionary
named 'cif_core.dic' version 2.4.1 from 2010-06-29 (32
times).

'_geom_torsion_publ_flag' value 'Y' changed to 'y' according
to /home/saulius/struct/CIF-dictionaries/cif_core.dic dictionary
named 'cif_core.dic' version 2.4.1 from 2010-06-29 (38 times).

Automatic conversion script
Id: cif_fix_values 1715 2011-07-08 13:25:40Z adriana 

The following automatic conversions were performed:

'_exptl_crystal_density_meas' value 'not measured' was changed to '?'
- the value is perceived as not measured.

Automatic conversion script
Id: cif_fix_values 3008 2015-01-20 13:52:24Z robertas 

The following automatic conversions were performed:

'_refine_ls_weighting_scheme' value 'calc
w=1/[\s^2^(Fo^2^)+(0.0848P)^2^+0.0880P] where P=(Fo^2^+2Fc^2^)/3' was
changed to 'calc'. New tag '_refine_ls_weighting_details' was
created. The value of the new tag was set to
'w=1/[\s^2^(Fo^2^)+(0.0848P)^2^+0.0880P] where P=(Fo^2^+2Fc^2^)/3'.

Automatic conversion script
Id: cif_fix_values 3143 2015-03-26 13:38:13Z robertas 
;
_cod_original_cell_volume 933.9(14)
_cod_original_sg_symbol_H-M p_21
_cod_database_code 1506886

loop_
_symmetry_equiv_pos_as_xyz
'x, y, z'
'-x, y+1/2, -z'

loop_
_atom_site_label
_atom_site_type_symbol
_atom_site_fract_x
_atom_site_fract_y
_atom_site_fract_z
_atom_site_U_iso_or_equiv
_atom_site_adp_type
_atom_site_occupancy
_atom_site_calc_flag
_atom_site_refinement_flags
O4 O 0.2317(3) 0.77428(17) 1.0002(2) 0.0592(6) Uani 1 d .
H4 H 0.2693 0.7944 1.0933 0.089 Uiso 1 calc R
O1 O 0.2802(4) 0.83584(16) 0.2871(2) 0.0577(6) Uani 1 d .
H1 H 0.3514 0.8730 0.3263 0.087 Uiso 1 calc R
O2 O 0.1951(3) 0.70714(15) 0.3836(2) 0.0579(6) Uani 1 d .
O3 O 0.3484(4) 0.89554(16) 0.9076(3) 0.0619(7) Uani 1 d .
N2 N 0.0642(3) 0.58641(16) 0.1305(3) 0.0430(5) Uani 1 d .
N1 N -0.2072(3) 0.69927(17) 0.1626(3) 0.0446(5) Uani 1 d .
C1 C -0.2360(4) 0.6344(2) 0.0255(3) 0.0441(6) Uani 1 d .
H1 H -0.2848 0.5815 0.0718 0.053 Uiso 1 calc R
C2 C -0.3622(5) 0.6613(3) -0.1321(4) 0.0646(9) Uani 1 d .
H2A H -0.4737 0.6768 -0.0997 0.077 Uiso 1 calc R
H2B H -0.3175 0.7128 -0.1840 0.077 Uiso 1 calc R
C3 C -0.3845(6) 0.5851(3) -0.2583(5) 0.0773(12) Uani 1 d .
H3A H -0.4353 0.5347 -0.2082 0.093 Uiso 1 calc R
H3B H -0.4630 0.6028 -0.3576 0.093 Uiso 1 calc R
C4 C -0.2115(6) 0.5585(3) -0.3094(4) 0.0703(11) Uani 1 d .
H4A H -0.1643 0.6077 -0.3661 0.084 Uiso 1 calc R
H4B H -0.2283 0.5093 -0.3878 0.084 Uiso 1 calc R
C5 C -0.0834(5) 0.5317(2) -0.1549(4) 0.0593(9) Uani 1 d .
H5A H -0.1260 0.4795 -0.1034 0.071 Uiso 1 calc R
H5B H 0.0278 0.5173 -0.1893 0.071 Uiso 1 calc R
C6 C -0.0610(4) 0.60675(19) -0.0275(3) 0.0434(6) Uani 1 d .
H6 H -0.0152 0.6578 -0.0824 0.052 Uiso 1 calc R
C7 C -0.3322(4) 0.6978(3) 0.2814(4) 0.0564(8) Uani 1 d .
H7A H -0.3275 0.6422 0.3423 0.068 Uiso 1 calc R
H7B H -0.4492 0.7070 0.2244 0.068 Uiso 1 calc R
C8 C -0.2736(5) 0.7744(3) 0.3987(4) 0.0652(9) Uani 1 d .
H8A H -0.1813 0.7563 0.4862 0.078 Uiso 1 calc R
H8B H -0.3692 0.7975 0.4510 0.078 Uiso 1 calc R
C9 C -0.2092(6) 0.8426(3) 0.2819(5) 0.0704(10) Uani 1 d .
H9A H -0.0981 0.8665 0.3316 0.085 Uiso 1 calc R
H9B H -0.2913 0.8909 0.2605 0.085 Uiso 1 calc R
C10 C -0.1922(5) 0.7931(2) 0.1186(4) 0.0587(8) Uani 1 d .
H10A H -0.2837 0.8101 0.0295 0.070 Uiso 1 calc R
H10B H -0.0809 0.8051 0.0821 0.070 Uiso 1 calc R
C11 C 0.2465(5) 0.5630(3) 0.1002(5) 0.0634(9) Uani 1 d .
H11A H 0.2441 0.5281 -0.0017 0.076 Uiso 1 calc R
H11B H 0.3143 0.6160 0.0898 0.076 Uiso 1 calc R
C12 C 0.3196(6) 0.5112(4) 0.2499(7) 0.0926(15) Uani 1 d .
H12A H 0.4038 0.4688 0.2207 0.111 Uiso 1 calc R
H12B H 0.3761 0.5500 0.3375 0.111 Uiso 1 calc R
C13 C 0.1731(8) 0.4660(5) 0.3071(9) 0.126(2) Uani 1 d .
H13A H 0.1888 0.4635 0.4293 0.151 Uiso 1 calc R
H13B H 0.1649 0.4059 0.2640 0.151 Uiso 1 calc R
C14 C 0.0119(5) 0.5156(3) 0.2442(4) 0.0590(8) Uani 1 d .
H14A H -0.0375 0.5416 0.3375 0.071 Uiso 1 calc R
H14B H -0.0735 0.4766 0.1826 0.071 Uiso 1 calc R
C15 C 0.2487(4) 0.7831(2) 0.4046(3) 0.0424(6) Uani 1 d .
C16 C 0.2814(4) 0.8228(2) 0.5771(3) 0.0447(6) Uani 1 d .
H16 H 0.3292 0.8792 0.5884 0.054 Uiso 1 calc R
C17 C 0.2466(4) 0.7826(2) 0.7126(3) 0.0425(6) Uani 1 d .
H17 H 0.1981 0.7264 0.7015 0.051 Uiso 1 calc R
C18 C 0.2812(4) 0.8231(2) 0.8858(3) 0.0402(6) Uani 1 d .

loop_
_atom_site_aniso_label
_atom_site_aniso_U_11
_atom_site_aniso_U_22
_atom_site_aniso_U_33
_atom_site_aniso_U_23
_atom_site_aniso_U_13
_atom_site_aniso_U_12
O4 0.0935(17) 0.0624(14) 0.0234(8) -0.0039(9) 0.0141(10) -0.0169(13)
O1 0.0952(18) 0.0526(13) 0.0257(8) -0.0022(9) 0.0095(10) -0.0050(12)
O2 0.0892(16) 0.0541(13) 0.0292(9) -0.0049(10) 0.0045(10) -0.0106(12)
O3 0.0995(19) 0.0534(14) 0.0341(10) -0.0059(10) 0.0139(11) -0.0166(13)
N2 0.0469(13) 0.0432(13) 0.0385(11) 0.0006(10) 0.0049(9) 0.0010(11)
N1 0.0486(13) 0.0464(13) 0.0400(11) -0.0020(10) 0.0107(9) 0.0008(11)
C1 0.0494(16) 0.0461(15) 0.0356(13) 0.0014(11) 0.0016(11) -0.0017(12)
C2 0.066(2) 0.075(2) 0.0465(16) -0.0011(17) -0.0109(15) 0.0054(18)
C3 0.091(3) 0.087(3) 0.0454(18) -0.0066(19) -0.0199(18) -0.011(2)
C4 0.110(3) 0.061(2) 0.0363(15) -0.0072(15) -0.0051(17) -0.008(2)
C5 0.085(2) 0.0500(18) 0.0412(15) -0.0068(13) 0.0026(15) 0.0008(17)
C6 0.0589(16) 0.0402(14) 0.0308(12) -0.0008(10) 0.0050(11) 0.0011(12)
C7 0.0595(18) 0.066(2) 0.0461(15) -0.0047(16) 0.0165(13) -0.0085(17)
C8 0.072(2) 0.072(2) 0.0548(18) -0.0182(17) 0.0199(16) -0.0051(19)
C9 0.084(3) 0.0535(19) 0.078(2) -0.0104(18) 0.026(2) 0.0006(19)
C10 0.074(2) 0.0476(18) 0.0578(19) 0.0001(15) 0.0190(16) 0.0007(16)
C11 0.0527(19) 0.065(2) 0.074(2) -0.0061(19) 0.0148(16) 0.0052(16)
C12 0.079(3) 0.103(4) 0.094(3) 0.012(3) 0.007(3) 0.037(3)
C13 0.108(4) 0.123(5) 0.147(5) 0.085(5) 0.019(4) 0.032(4)
C14 0.070(2) 0.057(2) 0.0483(17) 0.0135(15) 0.0026(15) -0.0041(16)
C15 0.0535(15) 0.0492(16) 0.0242(10) -0.0038(11) 0.0048(10) 0.0034(13)
C16 0.0605(16) 0.0468(15) 0.0265(11) -0.0038(11) 0.0051(10) 0.0007(13)
C17 0.0543(15) 0.0479(15) 0.0246(10) -0.0024(11) 0.0034(10) -0.0007(13)
C18 0.0502(14) 0.0477(16) 0.0228(10) -0.0014(10) 0.0050(9) 0.0057(12)

loop_
_atom_type_symbol
_atom_type_description
_atom_type_scat_dispersion_real
_atom_type_scat_dispersion_imag
_atom_type_scat_source
C C 0.0033 0.0016 'International Tables Vol C Tables 4.2.6.8 and 6.1.1.4'
H H 0.0000 0.0000 'International Tables Vol C Tables 4.2.6.8 and 6.1.1.4'
N N 0.0061 0.0033 'International Tables Vol C Tables 4.2.6.8 and 6.1.1.4'
O O 0.0106 0.0060 'International Tables Vol C Tables 4.2.6.8 and 6.1.1.4'

loop_
_geom_angle_atom_site_label_1
_geom_angle_atom_site_label_2
_geom_angle_atom_site_label_3
_geom_angle
_geom_angle_publ_flag
C14 N2 C11 105.8(3) y
C14 N2 C6 117.0(2) y
C11 N2 C6 114.9(2) y
C7 N1 C1 115.7(3) y
C7 N1 C10 104.8(3) y
C1 N1 C10 118.4(3) y
N1 C1 C2 116.7(3) y
N1 C1 C6 109.9(2) y
C2 C1 C6 109.4(2) y
C3 C2 C1 110.1(3) y
C4 C3 C2 110.9(3) y
C3 C4 C5 110.8(3) y
C6 C5 C4 110.2(3) y
N2 C6 C5 114.1(2) y
N2 C6 C1 108.3(2) y
C5 C6 C1 111.4(3) y
N1 C7 C8 102.8(3) y
C7 C8 C9 103.4(3) y
C8 C9 C10 105.7(3) y
N1 C10 C9 104.3(3) y
C12 C11 N2 104.9(3) y
C13 C12 C11 105.9(4) y
C12 C13 C14 108.6(4) y
C13 C14 N2 106.0(3) y
O2 C15 O1 125.3(2) y
O2 C15 C16 120.9(3) y
O1 C15 C16 113.8(3) y
C17 C16 C15 123.6(3) y
C16 C17 C18 123.1(3) y
O3 C18 O4 125.8(2) y
O3 C18 C17 121.0(3) y
O4 C18 C17 113.2(3) y

loop_
_geom_bond_atom_site_label_1
_geom_bond_atom_site_label_2
_geom_bond_distance
_geom_bond_publ_flag
O4 C18 1.278(4) y
O1 C15 1.284(4) y
O2 C15 1.225(4) y
O3 C18 1.216(4) y
N2 C14 1.499(4) y
N2 C11 1.516(4) y
N2 C6 1.516(4) y
N1 C7 1.455(4) y
N1 C1 1.465(4) y
N1 C10 1.470(4) y
C1 C2 1.541(4) y
C1 C6 1.542(4) y
C2 C3 1.527(6) y
C3 C4 1.517(7) y
C4 C5 1.531(5) y
C5 C6 1.519(4) y
C7 C8 1.520(5) y
C8 C9 1.524(6) y
C9 C10 1.529(5) y
C11 C12 1.477(6) y
C12 C13 1.459(9) y
C13 C14 1.488(6) y
C15 C16 1.495(4) y
C16 C17 1.305(4) y
C17 C18 1.505(4) y

loop_
_geom_hbond_atom_site_label_D
_geom_hbond_atom_site_label_H
_geom_hbond_atom_site_label_A
_geom_hbond_distance_DH
_geom_hbond_distance_HA
_geom_hbond_distance_DA
_geom_hbond_angle_DHA
_geom_hbond_site_symmetry_A
O4 H4 O1 0.82 1.66 2.458(4) 162.1 1_556
C11 H11B O4 0.97 2.55 3.291(6) 132.8 1_554
C12 H12A O3 0.97 2.56 3.502(6) 162.9 2_646
C14 H14B O3 0.97 2.48 3.419(5) 161.5 2_546

loop_
_geom_torsion_atom_site_label_1
_geom_torsion_atom_site_label_2
_geom_torsion_atom_site_label_3
_geom_torsion_atom_site_label_4
_geom_torsion
_geom_torsion_publ_flag
C7 N1 C1 C2 85.4(4) y
C10 N1 C1 C2 -40.1(4) y
C7 N1 C1 C6 -149.3(3) y
C10 N1 C1 C6 85.2(3) y
N1 C1 C2 C3 -177.2(3) y
C6 C1 C2 C3 57.3(4) y
C1 C2 C3 C4 -58.4(4) y
C2 C3 C4 C5 58.1(5) y
C3 C4 C5 C6 -56.9(4) y
C14 N2 C6 C5 -66.4(4) y
C11 N2 C6 C5 58.5(4) y
C14 N2 C6 C1 58.4(3) y
C11 N2 C6 C1 -176.7(3) y
C4 C5 C6 N2 -179.9(3) y
C4 C5 C6 C1 57.0(4) y
N1 C1 C6 N2 47.0(3) y
C2 C1 C6 N2 176.3(3) y
N1 C1 C6 C5 173.3(2) y
C2 C1 C6 C5 -57.3(3) y
C1 N1 C7 C8 -176.9(3) y
C10 N1 C7 C8 -44.7(4) y
N1 C7 C8 C9 35.5(4) y
C7 C8 C9 C10 -13.9(4) y
C7 N1 C10 C9 35.5(4) y
C1 N1 C10 C9 166.2(3) y
C8 C9 C10 N1 -12.4(4) y
C14 N2 C11 C12 -26.2(4) y
C6 N2 C11 C12 -156.8(3) y
N2 C11 C12 C13 30.2(6) y
C11 C12 C13 C14 -23.1(7) y
C12 C13 C14 N2 6.4(7) y
C11 N2 C14 C13 12.3(5) y
C6 N2 C14 C13 141.7(4) y
O2 C15 C16 C17 -4.1(5) y
O1 C15 C16 C17 175.2(3) y
C15 C16 C17 C18 179.6(3) y
C16 C17 C18 O3 -1.9(5) y
C16 C17 C18 O4 177.5(3) y

loop_
_cod_related_entry_id
_cod_related_entry_database
_cod_related_entry_code
1 ChemSpider 21200279
